data_4102459
loop_
_publ_author_name
'Yasushi Morita'
'Yumi Yakiyama'
'Shigeaki Nakazawa'
'Tsuyoshi Murata'
'Tomoaki Ise'
'Daisuke Hashizume'
'Daisuke Shiomi'
'Kazunobu Sato'
'Masahiro Kitagawa'
'Kazuhiro Nakasuji'
'Takeji Takui'

_publ_contact_author_email morita@chem.sci.osaka-u.ac.jp
_publ_contact_author_fax +81-6-6850-5395
_publ_contact_author_name 'Morita, Yasushi'
_publ_contact_author_phone +81-6-6850-5393
_publ_section_title
;
 Triple-Stranded Metallo-Helicates Addressable as Lloyd's Electron Spin
 Qubits
;
_journal_name_full 'Journal of the American Chemical Society'
_journal_page_first 6944
_journal_page_last 6946
_journal_paper_doi 10.1021/ja102030w
_journal_volume 132
_journal_year 2010
_chemical_formula_moiety 'C21 H22 Cl3 N14 O8 Zn '
_chemical_formula_sum 'C21 H22 Cl3 N14 O8 Zn'
_chemical_formula_weight 770.23
_space_group_IT_number 15
_symmetry_cell_setting monoclinic
_symmetry_Int_Tables_number 15
_symmetry_space_group_name_Hall '-C 2yc'
_symmetry_space_group_name_H-M 'C 1 2/c 1'
_audit_creation_date 2009-03-20
_audit_creation_method 'by CrystalStructure 3.8'
_cell_angle_alpha 90.0000
_cell_angle_beta 99.7512(12)
_cell_angle_gamma 90.0000
_cell_formula_units_Z 8
_cell_length_a 27.4205(13)
_cell_length_b 12.9142(8)
_cell_length_c 17.9911(9)
_cell_measurement_reflns_used 13138
_cell_measurement_temperature 293.1
_cell_measurement_theta_max 27.4
_cell_measurement_theta_min 3.0
_cell_volume 6278.9(6)
_computing_cell_refinement PROCESS-AUTO
_computing_data_collection PROCESS-AUTO
_computing_data_reduction CrystalStructure
_computing_publication_material 'CrystalStructure 3.8'
_computing_structure_refinement SHELXL
_computing_structure_solution SIR2004
_diffrn_detector_area_resol_mean 10.00
_diffrn_measured_fraction_theta_full 0.997
_diffrn_measured_fraction_theta_max 0.997
_diffrn_measurement_device_type 'Rigaku RAXIS-RAPID'
_diffrn_measurement_method \w
_diffrn_radiation_type 'Mo K\a'
_diffrn_radiation_wavelength 0.71075
_diffrn_reflns_av_R_equivalents 0.102
_diffrn_reflns_limit_h_max 35
_diffrn_reflns_limit_h_min -35
_diffrn_reflns_limit_k_max 16
_diffrn_reflns_limit_k_min -16
_diffrn_reflns_limit_l_max 23
_diffrn_reflns_limit_l_min -23
_diffrn_reflns_number 30056
_diffrn_reflns_theta_full 27.48
_diffrn_reflns_theta_max 27.48
_exptl_absorpt_coefficient_mu 1.106
_exptl_absorpt_correction_T_max 0.895
_exptl_absorpt_correction_T_min 0.883
_exptl_absorpt_correction_type numerical
_exptl_absorpt_process_details
;
    Higashi, T. (1999). Program for Absorption Correction.
    Rigaku Corporation, Tokyo, Japan.
;
_exptl_crystal_colour colorless
_exptl_crystal_density_diffrn 1.629
_exptl_crystal_density_method 'not measured'
_exptl_crystal_description block
_exptl_crystal_F_000 3128.00
_exptl_crystal_size_max 0.20
_exptl_crystal_size_mid 0.20
_exptl_crystal_size_min 0.10
_refine_diff_density_max 0.80
_refine_diff_density_min -0.95
_refine_ls_extinction_method none
_refine_ls_goodness_of_fit_ref 1.004
_refine_ls_hydrogen_treatment refall
_refine_ls_number_parameters 425
_refine_ls_number_reflns 7186
_refine_ls_R_factor_gt 0.0708
_refine_ls_shift/su_max 0.0000
_refine_ls_structure_factor_coef Fsqd
_refine_ls_weighting_details 'w = 1/[\s^2^(Fo^2^)+(0.0300P)^2^+60.0000P] where P=(Fo^2^+2Fc^2^)/3'
_refine_ls_weighting_scheme calc
_refine_ls_wR_factor_ref 0.1771
_reflns_number_gt 3408
_reflns_number_total 7186
_reflns_threshold_expression F^2^>2.0\s(F^2^)
_cod_data_source_file ja102030w_si_003.cif
_cod_data_source_block '[Zn2(QIm)3](NO3)4'
_cod_original_formula_sum 'C21 H22 Cl3 N14 O8 Zn '
_cod_database_code 4102459

loop_
_symmetry_equiv_pos_site_id
_symmetry_equiv_pos_as_xyz
1 +X,+Y,+Z
2 -X,+Y,1/2-Z
3 -X,-Y,-Z
4 +X,-Y,1/2+Z
5 1/2+X,1/2+Y,+Z
6 1/2-X,1/2+Y,1/2-Z
7 1/2-X,1/2-Y,-Z
8 1/2+X,1/2-Y,1/2+Z

loop_
_atom_site_label
_atom_site_type_symbol
_atom_site_fract_x
_atom_site_fract_y
_atom_site_fract_z
_atom_site_U_iso_or_equiv
_atom_site_adp_type
_atom_site_occupancy
_atom_site_symmetry_multiplicity
_atom_site_calc_flag
_atom_site_refinement_flags
Zn(1) Zn 0.90220(2) 0.21473(5) 0.22578(4) 0.0391(2) Uani 1.00 1 d .
Cl(1) Cl 0.75008(9) 0.01585(18) -0.06503(13) 0.0919(7) Uani 1.00 1 d .
Cl(2) Cl 0.79193(14) -0.0819(2) 0.07405(13) 0.1321(11) Uani 1.00 1 d .
Cl(3) Cl 0.79648(14) -0.1834(2) -0.06356(15) 0.1305(11) Uani 1.00 1 d .
O(1) O 0.89738(19) 0.2677(4) -0.1549(2) 0.0769(15) Uani 1.00 1 d .
O(2) O 0.9298(2) 0.4006(4) -0.2026(3) 0.102(2) Uani 1.00 1 d .
O(3) O 0.9593(2) 0.3460(5) -0.0927(3) 0.127(2) Uani 1.00 1 d .
O(4) O 0.72623(17) 0.2075(3) 0.2513(2) 0.0620(12) Uani 1.00 1 d .
O(5) O 0.72921(14) 0.2960(3) 0.1498(2) 0.0425(9) Uani 1.00 1 d .
O(6) O 0.72770(15) 0.1293(3) 0.1451(2) 0.0496(10) Uani 1.00 1 d .
O(7) O 0.9126(2) 0.6822(4) 0.1476(3) 0.111(2) Uani 1.00 1 d .
O(8) O 0.93367(14) 0.1098(3) -0.0619(2) 0.0479(10) Uani 1.00 1 d .
N(1) N 0.86193(17) 0.2459(3) 0.1159(2) 0.0383(11) Uani 1.00 1 d .
N(2) N 0.82076(18) 0.2542(3) 0.0008(2) 0.0449(12) Uani 1.00 1 d .
N(3) N 0.94610(16) 0.3370(3) 0.1879(2) 0.0384(11) Uani 1.00 1 d .
N(4) N 0.99373(19) 0.4595(4) 0.1573(3) 0.0566(14) Uani 1.00 1 d .
N(5) N 0.86304(16) 0.0773(3) 0.2419(2) 0.0383(11) Uani 1.00 1 d .
N(6) N 0.81984(18) -0.0561(4) 0.2694(2) 0.0492(12) Uani 1.00 1 d .
N(7) N 0.94708(16) 0.0935(3) 0.1796(2) 0.0376(10) Uani 1.00 1 d .
N(8) N 0.99270(17) -0.0207(3) 0.1319(2) 0.0453(12) Uani 1.00 1 d .
N(9) N 0.86353(17) 0.3210(3) 0.2849(2) 0.0420(11) Uani 1.00 1 d .
N(10) N 0.82443(19) 0.4502(4) 0.3289(2) 0.0511(13) Uani 1.00 1 d .
N(11) N 0.94490(16) 0.2095(3) 0.3406(2) 0.0376(10) Uani 1.00 1 d .
N(12) N 0.98973(18) 0.1921(3) 0.4532(2) 0.0463(12) Uani 1.00 1 d .
N(13) N 0.9296(2) 0.3381(5) -0.1496(3) 0.0689(17) Uani 1.00 1 d .
N(14) N 0.72721(17) 0.2101(4) 0.1832(2) 0.0423(11) Uani 1.00 1 d .
C(1) C 0.8233(2) 0.2110(4) 0.0688(3) 0.0419(13) Uani 1.00 1 d .
C(2) C 0.8599(2) 0.3206(4) 0.0037(3) 0.0460(14) Uani 1.00 1 d .
C(3) C 0.8855(2) 0.3150(4) 0.0750(3) 0.0378(13) Uani 1.00 1 d .
C(4) C 0.9296(2) 0.3666(4) 0.1141(3) 0.0398(13) Uani 1.00 1 d .
C(5) C 0.9590(2) 0.4418(5) 0.0953(3) 0.0563(17) Uani 1.00 1 d .
C(6) C 0.9852(2) 0.3962(4) 0.2123(3) 0.0412(13) Uani 1.00 1 d .
C(7) C 0.8239(2) 0.0471(5) 0.2704(3) 0.0456(14) Uani 1.00 1 d .
C(8) C 0.8580(2) -0.0958(4) 0.2389(3) 0.0454(14) Uani 1.00 1 d .
C(9) C 0.8847(2) -0.0132(4) 0.2220(3) 0.0398(13) Uani 1.00 1 d .
C(10) C 0.9287(2) -0.0042(4) 0.1881(3) 0.0396(13) Uani 1.00 1 d .
C(11) C 0.9568(2) -0.0756(4) 0.1591(3) 0.0468(15) Uani 1.00 1 d .
C(12) C 0.9857(2) 0.0809(4) 0.1450(3) 0.0378(13) Uani 1.00 1 d .
C(13) C 0.8279(2) 0.3912(4) 0.2690(3) 0.0474(15) Uani 1.00 1 d .
C(14) C 0.8605(2) 0.4174(5) 0.3871(3) 0.0551(17) Uani 1.00 1 d .
C(15) C 0.8842(2) 0.3377(4) 0.3594(3) 0.0399(13) Uani 1.00 1 d .
C(16) C 0.9261(2) 0.2739(4) 0.3901(3) 0.0405(13) Uani 1.00 1 d .
C(17) C 0.9538(2) 0.2632(4) 0.4599(3) 0.0482(15) Uani 1.00 1 d .
C(18) C 0.9831(2) 0.1614(4) 0.3809(3) 0.0362(12) Uani 1.00 1 d .
C(19) C 0.8647(3) 0.6448(8) 0.1201(6) 0.130(4) Uani 1.00 1 d .
C(20) C 0.8976(2) 0.0401(5) -0.0401(4) 0.068(2) Uani 1.00 1 d .
C(21) C 0.7612(3) -0.1018(6) -0.0168(4) 0.082(2) Uani 1.00 1 d .
H(1) H 0.8009 0.1628 0.0813 0.050 Uiso 1.00 1 c R
H(2) H 0.7984 0.2424 -0.0380 0.054 Uiso 1.00 1 c R
H(3) H 0.8675 0.3614 -0.0354 0.055 Uiso 1.00 1 c R
H(4) H 0.9562 0.4751 0.0489 0.068 Uiso 1.00 1 c R
H(5) H 1.0173 0.5040 0.1606 0.068 Uiso 1.00 1 c R
H(6) H 0.8021 0.0917 0.2888 0.055 Uiso 1.00 1 c R
H(7) H 0.7970 -0.0913 0.2852 0.059 Uiso 1.00 1 c R
H(8) H 0.8645 -0.1653 0.2313 0.055 Uiso 1.00 1 c R
H(9) H 0.9526 -0.1471 0.1580 0.056 Uiso 1.00 1 c R
H(10) H 1.0156 -0.0463 0.1102 0.054 Uiso 1.00 1 c R
H(11) H 0.8079 0.3985 0.2221 0.057 Uiso 1.00 1 c R
H(12) H 0.8035 0.4994 0.3308 0.061 Uiso 1.00 1 c R
H(13) H 0.8673 0.4446 0.4356 0.066 Uiso 1.00 1 c R
H(14) H 0.9492 0.2976 0.5036 0.058 Uiso 1.00 1 c R
H(15) H 1.0125 0.1708 0.4888 0.056 Uiso 1.00 1 c R
H(16) H 0.8548 0.6664 0.0687 0.155 Uiso 1.00 1 c R
H(17) H 0.8419 0.6719 0.1503 0.155 Uiso 1.00 1 c R
H(18) H 0.8647 0.5705 0.1226 0.155 Uiso 1.00 1 c R
H(19) H 0.8653 0.0581 -0.0664 0.081 Uiso 1.00 1 c R
H(20) H 0.8981 0.0453 0.0133 0.081 Uiso 1.00 1 c R
H(21) H 0.9053 -0.0296 -0.0526 0.081 Uiso 1.00 1 c R
H(22) H 0.7294 -0.1354 -0.0146 0.099 Uiso 1.00 1 c R

loop_
_atom_site_aniso_label
_atom_site_aniso_U_11
_atom_site_aniso_U_22
_atom_site_aniso_U_33
_atom_site_aniso_U_12
_atom_site_aniso_U_13
_atom_site_aniso_U_23
Zn(1) 0.0387(3) 0.0376(4) 0.0403(3) 0.0006(3) 0.0045(2) 0.0006(3)
Cl(1) 0.0923(16) 0.0709(15) 0.1039(16) -0.0080(12) -0.0080(13) 0.0217(12)
Cl(2) 0.218(3) 0.105(2) 0.0666(14) 0.034(2) 0.0021(17) -0.0022(13)
Cl(3) 0.235(3) 0.0758(17) 0.0943(17) 0.017(2) 0.067(2) 0.0079(13)
O(1) 0.078(3) 0.061(3) 0.084(3) -0.027(2) -0.006(2) 0.001(2)
O(2) 0.117(5) 0.083(4) 0.089(4) -0.050(3) -0.027(3) 0.029(3)
O(3) 0.115(5) 0.175(7) 0.076(3) -0.092(5) -0.032(3) 0.047(4)
O(4) 0.069(3) 0.076(3) 0.043(2) 0.020(2) 0.015(2) 0.010(2)
O(5) 0.044(2) 0.038(2) 0.045(2) -0.0001(19) 0.0068(18) 0.0010(19)
O(6) 0.055(2) 0.036(2) 0.058(2) -0.007(2) 0.011(2) -0.003(2)
O(7) 0.127(5) 0.079(4) 0.125(5) -0.008(4) 0.012(4) 0.005(3)
O(8) 0.038(2) 0.051(2) 0.054(2) -0.0034(19) 0.0061(19) -0.012(2)
N(1) 0.037(2) 0.037(2) 0.040(2) -0.003(2) 0.005(2) 0.000(2)
N(2) 0.043(2) 0.048(3) 0.040(2) -0.000(2) -0.002(2) 0.003(2)
N(3) 0.036(2) 0.030(2) 0.048(2) 0.000(2) 0.002(2) 0.002(2)
N(4) 0.048(3) 0.050(3) 0.067(3) -0.019(2) -0.004(2) 0.015(2)
N(5) 0.033(2) 0.039(2) 0.043(2) 0.003(2) 0.007(2) 0.003(2)
N(6) 0.040(2) 0.047(3) 0.062(3) -0.004(2) 0.014(2) 0.009(2)
N(7) 0.035(2) 0.035(2) 0.042(2) -0.004(2) 0.006(2) -0.003(2)
N(8) 0.039(2) 0.042(3) 0.057(3) -0.004(2) 0.014(2) -0.005(2)
N(9) 0.037(2) 0.039(2) 0.047(2) 0.010(2) -0.003(2) -0.001(2)
N(10) 0.050(3) 0.043(3) 0.058(3) 0.019(2) -0.000(2) -0.007(2)
N(11) 0.034(2) 0.035(2) 0.042(2) 0.005(2) 0.002(2) 0.001(2)
N(12) 0.045(2) 0.047(3) 0.044(2) 0.013(2) -0.000(2) -0.000(2)
N(13) 0.057(3) 0.088(5) 0.057(3) -0.029(3) -0.002(3) 0.002(3)
N(14) 0.040(2) 0.047(3) 0.040(2) 0.002(2) 0.006(2) 0.004(2)
C(1) 0.037(3) 0.044(3) 0.042(3) -0.001(2) 0.002(2) -0.004(2)
C(2) 0.046(3) 0.040(3) 0.050(3) -0.008(2) 0.002(2) 0.010(2)
C(3) 0.034(3) 0.037(3) 0.042(3) -0.000(2) 0.005(2) 0.003(2)
C(4) 0.036(3) 0.037(3) 0.045(3) -0.008(2) 0.001(2) 0.006(2)
C(5) 0.055(4) 0.055(4) 0.052(3) -0.017(3) -0.009(3) 0.014(3)
C(6) 0.038(3) 0.030(3) 0.054(3) -0.002(2) 0.002(2) 0.001(2)
C(7) 0.035(3) 0.055(4) 0.047(3) 0.003(2) 0.007(2) 0.008(3)
C(8) 0.039(3) 0.041(3) 0.055(3) 0.001(2) 0.006(2) 0.003(2)
C(9) 0.036(3) 0.039(3) 0.044(3) -0.003(2) 0.005(2) 0.003(2)
C(10) 0.039(3) 0.037(3) 0.044(3) -0.006(2) 0.008(2) 0.001(2)
C(11) 0.043(3) 0.033(3) 0.067(4) -0.007(2) 0.018(3) -0.001(2)
C(12) 0.033(3) 0.037(3) 0.042(3) -0.001(2) 0.004(2) -0.004(2)
C(13) 0.047(3) 0.042(3) 0.050(3) 0.010(2) 0.000(2) -0.002(2)
C(14) 0.061(4) 0.048(4) 0.051(3) 0.017(3) -0.003(3) -0.008(3)
C(15) 0.039(3) 0.033(3) 0.045(3) 0.012(2) -0.002(2) -0.005(2)
C(16) 0.042(3) 0.037(3) 0.040(3) 0.007(2) 0.001(2) -0.002(2)
C(17) 0.052(3) 0.045(3) 0.046(3) 0.014(3) 0.002(2) -0.008(2)
C(18) 0.036(3) 0.034(3) 0.039(3) 0.003(2) 0.006(2) 0.006(2)
C(19) 0.062(5) 0.114(8) 0.193(11) -0.008(5) -0.036(6) -0.047(8)
C(20) 0.051(4) 0.069(5) 0.084(5) -0.009(3) 0.011(3) 0.002(4)
C(21) 0.083(5) 0.072(5) 0.089(5) -0.014(4) 0.006(4) 0.014(4)

loop_
_atom_type_symbol
_atom_type_description
_atom_type_scat_dispersion_real
_atom_type_scat_dispersion_imag
_atom_type_scat_source
C C 0.003 0.002
;
International Tables for Crystallography
(1992, Vol. C, Tables 4.2.6.8 and 6.1.1.4)
;
H H 0.000 0.000
;
International Tables for Crystallography
(1992, Vol. C, Table 6.1.1.4)
;
N N 0.006 0.003
;
International Tables for Crystallography
(1992, Vol. C, Tables 4.2.6.8 and 6.1.1.4)
;
Zn Zn 0.284 1.430
;
International Tables for Crystallography
(1992, Vol. C, Tables 4.2.6.8 and 6.1.1.4)
;
Cl Cl 0.148 0.159
;
International Tables for Crystallography
(1992, Vol. C, Tables 4.2.6.8 and 6.1.1.4)
;
O O 0.011 0.006
;
International Tables for Crystallography
(1992, Vol. C, Tables 4.2.6.8 and 6.1.1.4)
;

loop_
_geom_angle_atom_site_label_1
_geom_angle_atom_site_label_2
_geom_angle_atom_site_label_3
_geom_angle
_geom_angle_publ_flag
_geom_angle_site_symmetry_3
N(1) Zn(1) N(3) 78.38(17) yes .
N(1) Zn(1) N(5) 95.16(17) yes .
N(1) Zn(1) N(7) 91.08(17) yes .
N(1) Zn(1) N(9) 96.77(17) yes .
N(1) Zn(1) N(11) 170.86(17) yes .
N(3) Zn(1) N(5) 167.30(18) yes .
N(3) Zn(1) N(7) 91.34(17) yes .
N(3) Zn(1) N(9) 92.15(18) yes .
N(3) Zn(1) N(11) 94.71(16) yes .
N(5) Zn(1) N(7) 77.75(17) yes .
N(5) Zn(1) N(9) 99.52(18) yes .
N(5) Zn(1) N(11) 92.74(16) yes .
N(7) Zn(1) N(9) 171.91(16) yes .
N(7) Zn(1) N(11) 95.09(16) yes .
N(9) Zn(1) N(11) 77.35(16) yes .
Zn(1) N(1) C(1) 139.8(4) yes .
Zn(1) N(1) C(3) 113.5(3) yes .
C(1) N(1) C(3) 106.0(4) yes .
C(1) N(2) C(2) 107.8(4) yes .
Zn(1) N(3) C(4) 113.3(3) yes .
Zn(1) N(3) C(6) 140.9(3) yes .
C(4) N(3) C(6) 105.8(4) yes .
C(5) N(4) C(6) 108.7(5) yes .
Zn(1) N(5) C(7) 139.6(4) yes .
Zn(1) N(5) C(9) 114.9(3) yes .
C(7) N(5) C(9) 105.3(4) yes .
C(7) N(6) C(8) 108.3(5) yes .
Zn(1) N(7) C(10) 111.4(3) yes .
Zn(1) N(7) C(12) 142.6(3) yes .
C(10) N(7) C(12) 106.0(4) yes .
C(11) N(8) C(12) 107.9(4) yes .
Zn(1) N(9) C(13) 138.1(4) yes .
Zn(1) N(9) C(15) 115.3(3) yes .
C(13) N(9) C(15) 105.6(4) yes .
C(13) N(10) C(14) 107.3(5) yes .
Zn(1) N(11) C(16) 113.0(3) yes .
Zn(1) N(11) C(18) 140.9(3) yes .
C(16) N(11) C(18) 106.1(4) yes .
C(17) N(12) C(18) 107.6(4) yes .
O(1) N(13) O(2) 120.2(5) yes .
O(1) N(13) O(3) 119.5(6) yes .
O(2) N(13) O(3) 120.3(6) yes .
O(4) N(14) O(5) 120.4(5) yes .
O(4) N(14) O(6) 121.8(5) yes .
O(5) N(14) O(6) 117.8(4) yes .
N(1) C(1) N(2) 111.0(5) yes .
N(2) C(2) C(3) 106.3(5) yes .
N(1) C(3) C(2) 108.9(4) yes .
N(1) C(3) C(4) 117.6(4) yes .
C(2) C(3) C(4) 133.5(5) yes .
N(3) C(4) C(3) 116.7(4) yes .
N(3) C(4) C(5) 109.2(4) yes .
C(3) C(4) C(5) 134.1(5) yes .
N(4) C(5) C(4) 106.4(5) yes .
N(3) C(6) N(4) 109.9(4) yes .
N(3) C(6) C(6) 126.7(5) yes 2_755
N(4) C(6) C(6) 123.4(5) yes 2_755
N(5) C(7) N(6) 111.0(5) yes .
N(6) C(8) C(9) 106.0(5) yes .
N(5) C(9) C(8) 109.4(5) yes .
N(5) C(9) C(10) 117.8(5) yes .
C(8) C(9) C(10) 132.7(5) yes .
N(7) C(10) C(9) 117.9(5) yes .
N(7) C(10) C(11) 109.6(5) yes .
C(9) C(10) C(11) 132.5(5) yes .
N(8) C(11) C(10) 106.0(5) yes .
N(7) C(12) N(8) 110.5(5) yes .
N(7) C(12) C(18) 127.9(5) yes 2_755
N(8) C(12) C(18) 121.5(5) yes 2_755
N(9) C(13) N(10) 111.4(4) yes .
N(10) C(14) C(15) 106.4(5) yes .
N(9) C(15) C(14) 109.3(4) yes .
N(9) C(15) C(16) 116.8(5) yes .
C(14) C(15) C(16) 133.8(5) yes .
N(11) C(16) C(15) 117.2(4) yes .
N(11) C(16) C(17) 108.8(4) yes .
C(15) C(16) C(17) 134.0(5) yes .
N(12) C(17) C(16) 106.6(5) yes .
N(11) C(18) N(12) 110.9(4) yes .
N(11) C(18) C(12) 127.4(4) yes 2_755
N(12) C(18) C(12) 121.6(4) yes 2_755
Cl(1) C(21) Cl(2) 110.8(4) yes .
Cl(1) C(21) Cl(3) 110.5(4) yes .
Cl(2) C(21) Cl(3) 109.0(4) yes .
C(1) N(2) H(2) 126.1 no .
C(2) N(2) H(2) 126.1 no .
C(5) N(4) H(5) 125.7 no .
C(6) N(4) H(5) 125.7 no .
C(7) N(6) H(7) 125.9 no .
C(8) N(6) H(7) 125.9 no .
C(11) N(8) H(10) 126.0 no .
C(12) N(8) H(10) 126.0 no .
C(13) N(10) H(12) 126.3 no .
C(14) N(10) H(12) 126.4 no .
C(17) N(12) H(15) 126.2 no .
C(18) N(12) H(15) 126.2 no .
N(1) C(1) H(1) 124.5 no .
N(2) C(1) H(1) 124.5 no .
N(2) C(2) H(3) 126.9 no .
C(3) C(2) H(3) 126.8 no .
N(4) C(5) H(4) 126.8 no .
C(4) C(5) H(4) 126.8 no .
N(5) C(7) H(6) 124.5 no .
N(6) C(7) H(6) 124.5 no .
N(6) C(8) H(8) 127.0 no .
C(9) C(8) H(8) 127.0 no .
N(8) C(11) H(9) 127.0 no .
C(10) C(11) H(9) 127.0 no .
N(9) C(13) H(11) 124.3 no .
N(10) C(13) H(11) 124.3 no .
N(10) C(14) H(13) 126.8 no .
C(15) C(14) H(13) 126.8 no .
N(12) C(17) H(14) 126.7 no .
C(16) C(17) H(14) 126.7 no .
O(7) C(19) H(16) 109.5 no .
O(7) C(19) H(17) 109.5 no .
O(7) C(19) H(18) 109.5 no .
H(16) C(19) H(17) 109.5 no .
H(16) C(19) H(18) 109.5 no .
H(17) C(19) H(18) 109.5 no .
O(8) C(20) H(19) 109.5 no .
O(8) C(20) H(20) 109.5 no .
O(8) C(20) H(21) 109.5 no .
H(19) C(20) H(20) 109.5 no .
H(19) C(20) H(21) 109.5 no .
H(20) C(20) H(21) 109.5 no .
Cl(1) C(21) H(22) 108.8 no .
Cl(2) C(21) H(22) 108.8 no .
Cl(3) C(21) H(22) 108.9 no .

loop_
_geom_bond_atom_site_label_1
_geom_bond_atom_site_label_2
_geom_bond_distance
_geom_bond_publ_flag
_geom_bond_site_symmetry_2
Zn(1) N(1) 2.133(4) yes .
Zn(1) N(3) 2.165(4) yes .
Zn(1) N(5) 2.120(4) yes .
Zn(1) N(7) 2.236(4) yes .
Zn(1) N(9) 2.126(4) yes .
Zn(1) N(11) 2.196(4) yes .
Cl(1) C(21) 1.751(8) yes .
Cl(2) C(21) 1.727(7) yes .
Cl(3) C(21) 1.741(9) yes .
O(1) N(13) 1.260(8) yes .
O(2) N(13) 1.250(8) yes .
O(3) N(13) 1.199(7) yes .
O(4) N(14) 1.230(6) yes .
O(5) N(14) 1.267(6) yes .
O(6) N(14) 1.250(6) yes .
O(7) C(19) 1.408(11) yes .
O(8) C(20) 1.441(8) yes .
N(1) C(1) 1.317(6) yes .
N(1) C(3) 1.385(7) yes .
N(2) C(1) 1.337(7) yes .
N(2) C(2) 1.368(7) yes .
N(3) C(4) 1.382(6) yes .
N(3) C(6) 1.329(7) yes .
N(4) C(5) 1.357(7) yes .
N(4) C(6) 1.334(8) yes .
N(5) C(7) 1.325(7) yes .
N(5) C(9) 1.385(7) yes .
N(6) C(7) 1.337(8) yes .
N(6) C(8) 1.361(8) yes .
N(7) C(10) 1.377(7) yes .
N(7) C(12) 1.326(7) yes .
N(8) C(11) 1.368(8) yes .
N(8) C(12) 1.353(7) yes .
N(9) C(13) 1.328(7) yes .
N(9) C(15) 1.382(6) yes .
N(10) C(13) 1.336(8) yes .
N(10) C(14) 1.379(7) yes .
N(11) C(16) 1.381(7) yes .
N(11) C(18) 1.324(6) yes .
N(12) C(17) 1.368(8) yes .
N(12) C(18) 1.341(7) yes .
C(2) C(3) 1.355(7) yes .
C(3) C(4) 1.454(7) yes .
C(4) C(5) 1.342(9) yes .
C(6) C(6) 1.460(7) yes 2_755
C(8) C(9) 1.358(8) yes .
C(9) C(10) 1.444(8) yes .
C(10) C(11) 1.362(8) yes .
C(12) C(18) 1.472(8) yes 2_755
C(14) C(15) 1.357(8) yes .
C(15) C(16) 1.443(7) yes .
C(16) C(17) 1.360(7) yes .
N(2) H(2) 0.860 no .
N(4) H(5) 0.860 no .
N(6) H(7) 0.860 no .
N(8) H(10) 0.860 no .
N(10) H(12) 0.860 no .
N(12) H(15) 0.860 no .
C(1) H(1) 0.930 no .
C(2) H(3) 0.930 no .
C(5) H(4) 0.930 no .
C(7) H(6) 0.930 no .
C(8) H(8) 0.930 no .
C(11) H(9) 0.930 no .
C(13) H(11) 0.930 no .
C(14) H(13) 0.930 no .
C(17) H(14) 0.930 no .
C(19) H(16) 0.960 no .
C(19) H(17) 0.960 no .
C(19) H(18) 0.960 no .
C(20) H(19) 0.960 no .
C(20) H(20) 0.960 no .
C(20) H(21) 0.960 no .
C(21) H(22) 0.980 no .

loop_
_geom_contact_atom_site_label_1
_geom_contact_atom_site_label_2
_geom_contact_distance
_geom_contact_site_symmetry_2
Cl(1) O(5) 2.974(4) 7_655
Cl(2) O(6) 3.597(5) .
Cl(2) N(6) 3.483(5) .
Cl(2) C(8) 3.208(6) .
Cl(2) C(9) 3.472(5) .
Cl(3) O(4) 3.568(4) 4_554
Cl(3) C(15) 3.579(6) 4_554
O(1) O(4) 3.551(6) 7_655
O(1) O(5) 3.583(6) 7_655
O(1) O(8) 2.717(6) .
O(1) N(6) 3.586(7) 4_554
O(1) N(14) 3.380(6) 7_655
O(1) C(2) 3.264(8) .
O(1) C(8) 3.008(7) 4_554
O(1) C(20) 3.592(9) .
O(2) O(7) 2.865(8) 4_564
O(2) N(4) 2.784(7) 3_765
O(2) N(10) 3.596(8) 4_564
O(2) C(6) 3.534(8) 3_765
O(2) C(6) 3.512(8) 4_564
O(2) C(14) 3.573(9) 4_564
O(2) C(19) 3.432(11) 4_564
O(3) O(8) 3.201(8) .
O(3) N(4) 3.135(9) 3_765
O(3) N(12) 3.321(7) 2_755
O(3) C(2) 3.484(9) .
O(3) C(5) 3.544(9) 3_765
O(3) C(17) 3.258(8) 2_755
O(4) Cl(3) 3.568(4) 4_555
O(4) O(1) 3.551(6) 7_655
O(4) N(6) 3.301(7) 6_655
O(4) C(7) 3.357(7) .
O(4) C(8) 3.458(7) 6_655
O(5) Cl(1) 2.974(4) 7_655
O(5) O(1) 3.583(6) 7_655
O(5) N(2) 2.895(5) 7_655
O(5) N(6) 2.869(6) 6_655
O(5) C(1) 3.356(7) .
O(5) C(13) 3.386(6) .
O(6) Cl(2) 3.597(5) .
O(6) N(2) 3.120(5) 7_655
O(6) N(10) 2.799(6) 6_645
O(6) C(1) 3.331(7) .
O(6) C(2) 3.344(6) 7_655
O(6) C(7) 3.340(6) .
O(7) O(2) 2.865(8) 4_565
O(7) C(5) 3.544(9) .
O(7) C(11) 3.348(8) 1_565
O(8) O(1) 2.717(6) .
O(8) O(3) 3.201(8) .
O(8) N(8) 2.801(6) 3_755
O(8) N(12) 2.824(5) 2_755
O(8) N(13) 3.337(8) .
N(2) O(5) 2.895(5) 7_655
N(2) O(6) 3.120(5) 7_655
N(2) N(14) 3.379(6) 7_655
N(4) O(2) 2.784(7) 3_765
N(4) O(3) 3.135(9) 3_765
N(4) N(13) 3.373(8) 3_765
N(6) Cl(2) 3.483(5) .
N(6) O(1) 3.586(7) 4_555
N(6) O(4) 3.301(7) 6_645
N(6) O(5) 2.869(6) 6_645
N(6) N(14) 3.447(7) 6_645
N(8) O(8) 2.801(6) 3_755
N(10) O(2) 3.596(8) 4_565
N(10) O(6) 2.799(6) 6_655
N(12) O(3) 3.321(7) 2_755
N(12) O(8) 2.824(5) 2_755
N(13) O(8) 3.337(8) .
N(13) N(4) 3.373(8) 3_765
N(14) O(1) 3.380(6) 7_655
N(14) N(2) 3.379(6) 7_655
N(14) N(6) 3.447(7) 6_655
N(14) C(7) 3.538(7) .
C(1) O(5) 3.356(7) .
C(1) O(6) 3.331(7) .
C(2) O(1) 3.264(8) .
C(2) O(3) 3.484(9) .
C(2) O(6) 3.344(6) 7_655
C(5) O(3) 3.544(9) 3_765
C(5) O(7) 3.544(9) .
C(6) O(2) 3.534(8) 3_765
C(6) O(2) 3.512(8) 4_565
C(7) O(4) 3.357(7) .
C(7) O(6) 3.340(6) .
C(7) N(14) 3.538(7) .
C(8) Cl(2) 3.208(6) .
C(8) O(1) 3.008(7) 4_555
C(8) O(4) 3.458(7) 6_645
C(9) Cl(2) 3.472(5) .
C(11) O(7) 3.348(8) 1_545
C(13) O(5) 3.386(6) .
C(14) O(2) 3.573(9) 4_565
C(15) Cl(3) 3.579(6) 4_555
C(17) O(3) 3.258(8) 2_755
C(19) O(2) 3.432(11) 4_565
C(20) O(1) 3.592(9) .
Cl(1) H(1) 3.351 .
Cl(1) H(2) 3.215 .
Cl(1) H(6) 3.486 4_554
Cl(1) H(7) 3.323 4_554
Cl(1) H(11) 3.196 7_655
Cl(1) H(18) 3.335 7_655
Cl(1) H(19) 3.209 .
Cl(2) H(1) 3.171 .
Cl(2) H(8) 3.348 .
Cl(2) H(12) 3.522 6_645
Cl(3) H(6) 2.936 4_554
Cl(3) H(16) 3.270 1_545
Cl(3) H(21) 3.561 .
Cl(3) H(22) 2.880 7_645
O(1) H(3) 2.712 .
O(1) H(7) 3.594 4_554
O(1) H(8) 2.476 4_554
O(1) H(19) 3.333 .
O(2) H(5) 1.955 3_765
O(2) H(17) 3.395 4_564
O(2) H(18) 3.364 4_564
O(3) H(3) 2.883 .
O(3) H(4) 3.058 .
O(3) H(4) 3.272 3_765
O(3) H(5) 2.432 3_765
O(3) H(14) 2.810 2_755
O(3) H(15) 2.954 2_755
O(4) H(6) 2.559 .
O(4) H(7) 2.728 6_655
O(4) H(8) 3.040 6_655
O(4) H(11) 3.431 .
O(4) H(12) 3.109 6_645
O(4) H(17) 2.821 6_645
O(5) H(1) 3.027 .
O(5) H(2) 2.086 7_655
O(5) H(7) 2.070 6_655
O(5) H(11) 2.673 .
O(5) H(19) 3.346 7_655
O(6) H(1) 2.513 .
O(6) H(2) 2.551 7_655
O(6) H(3) 2.997 7_655
O(6) H(6) 3.049 .
O(6) H(12) 1.964 6_645
O(7) H(4) 3.530 .
O(7) H(8) 2.925 1_565
O(7) H(9) 2.455 1_565
O(7) H(14) 2.945 4_564
O(8) H(10) 1.942 3_755
O(8) H(15) 1.968 2_755
N(1) H(20) 3.424 .
N(2) H(1) 3.576 7_655
N(2) H(2) 3.446 7_655
N(2) H(19) 3.140 .
N(2) H(20) 3.416 .
N(6) H(11) 3.581 6_645
N(6) H(19) 3.007 4_555
N(7) H(20) 3.128 .
N(8) H(15) 3.339 4_554
N(8) H(20) 3.182 .
N(8) H(21) 3.411 3_755
N(10) H(3) 3.507 4_565
N(11) H(21) 3.314 4_555
N(12) H(10) 3.370 4_555
N(12) H(20) 3.576 2_755
N(12) H(21) 3.114 4_555
N(13) H(3) 2.897 .
N(13) H(5) 2.533 3_765
N(13) H(8) 3.386 4_554
N(14) H(1) 3.011 .
N(14) H(2) 2.659 7_655
N(14) H(3) 3.511 7_655
N(14) H(6) 2.974 .
N(14) H(7) 2.733 6_655
N(14) H(8) 3.548 6_655
N(14) H(11) 3.283 .
N(14) H(12) 2.847 6_645
C(1) H(2) 3.346 7_655
C(1) H(19) 3.476 .
C(1) H(20) 3.237 .
C(2) H(13) 3.289 4_564
C(3) H(18) 3.481 .
C(4) H(18) 3.196 .
C(5) H(18) 3.183 .
C(7) H(19) 3.260 4_555
C(7) H(21) 3.572 4_555
C(8) H(17) 3.391 1_545
C(8) H(19) 3.509 4_555
C(10) H(20) 3.179 .
C(11) H(20) 3.236 .
C(12) H(20) 3.108 .
C(13) H(7) 3.407 6_655
C(14) H(3) 3.170 4_565
C(14) H(16) 3.472 4_565
C(16) H(21) 3.397 4_555
C(17) H(21) 3.290 4_555
C(18) H(21) 3.122 4_555
C(19) H(8) 3.165 1_565
C(19) H(9) 3.597 1_565
C(19) H(13) 3.527 4_564
C(19) H(14) 3.460 4_564
C(19) H(22) 2.935 7_655
C(20) H(10) 2.878 3_755
C(20) H(15) 3.003 2_755
C(21) H(16) 3.266 7_655
C(21) H(17) 3.504 7_655
C(21) H(22) 3.443 7_645
H(1) Cl(1) 3.351 .
H(1) Cl(2) 3.171 .
H(1) O(5) 3.027 .
H(1) O(6) 2.513 .
H(1) N(2) 3.576 7_655
H(1) N(14) 3.011 .
H(1) H(2) 2.967 7_655
H(1) H(20) 3.466 .
H(2) Cl(1) 3.215 .
H(2) O(5) 2.086 7_655
H(2) O(6) 2.551 7_655
H(2) N(2) 3.446 7_655
H(2) N(14) 2.659 7_655
H(2) C(1) 3.346 7_655
H(2) H(1) 2.967 7_655
H(2) H(2) 3.193 7_655
H(2) H(19) 3.098 .
H(3) O(1) 2.712 .
H(3) O(3) 2.883 .
H(3) O(6) 2.997 7_655
H(3) N(10) 3.507 4_564
H(3) N(13) 2.897 .
H(3) N(14) 3.511 7_655
H(3) C(14) 3.170 4_564
H(3) H(12) 3.266 4_564
H(3) H(13) 2.559 4_564
H(4) O(3) 3.058 .
H(4) O(3) 3.272 3_765
H(4) O(7) 3.530 .
H(4) H(4) 3.271 3_765
H(4) H(13) 3.082 4_564
H(4) H(14) 3.043 4_564
H(4) H(18) 3.271 .
H(5) O(2) 1.955 3_765
H(5) O(3) 2.432 3_765
H(5) N(13) 2.533 3_765
H(6) Cl(1) 3.486 4_555
H(6) Cl(3) 2.936 4_555
H(6) O(4) 2.559 .
H(6) O(6) 3.049 .
H(6) N(14) 2.974 .
H(6) H(12) 3.513 6_645
H(6) H(19) 3.465 4_555
H(7) Cl(1) 3.323 4_555
H(7) O(1) 3.594 4_555
H(7) O(4) 2.728 6_645
H(7) O(5) 2.070 6_645
H(7) N(14) 2.733 6_645
H(7) C(13) 3.407 6_645
H(7) H(11) 2.861 6_645
H(7) H(12) 3.374 6_645
H(7) H(19) 3.021 4_555
H(8) Cl(2) 3.348 .
H(8) O(1) 2.476 4_555
H(8) O(4) 3.040 6_645
H(8) O(7) 2.925 1_545
H(8) N(13) 3.386 4_555
H(8) N(14) 3.548 6_645
H(8) C(19) 3.165 1_545
H(8) H(17) 2.572 1_545
H(9) O(7) 2.455 1_545
H(9) C(19) 3.597 1_545
H(9) H(14) 3.379 4_554
H(10) O(8) 1.942 3_755
H(10) N(12) 3.370 4_554
H(10) C(20) 2.878 3_755
H(10) H(15) 2.702 4_554
H(10) H(19) 3.490 3_755
H(10) H(20) 3.594 .
H(10) H(20) 3.509 3_755
H(10) H(21) 2.739 3_755
H(11) Cl(1) 3.196 7_655
H(11) O(4) 3.431 .
H(11) O(5) 2.673 .
H(11) N(6) 3.581 6_655
H(11) N(14) 3.283 .
H(11) H(7) 2.861 6_655
H(11) H(18) 3.392 .
H(12) Cl(2) 3.522 6_655
H(12) O(4) 3.109 6_655
H(12) O(6) 1.964 6_655
H(12) N(14) 2.847 6_655
H(12) H(3) 3.266 4_565
H(12) H(6) 3.513 6_655
H(12) H(7) 3.374 6_655
H(13) C(2) 3.289 4_565
H(13) C(19) 3.527 4_565
H(13) H(3) 2.559 4_565
H(13) H(4) 3.082 4_565
H(13) H(16) 2.862 4_565
H(13) H(18) 3.383 4_565
H(13) H(22) 3.375 6_655
H(14) O(3) 2.810 2_755
H(14) O(7) 2.945 4_565
H(14) C(19) 3.460 4_565
H(14) H(4) 3.043 4_565
H(14) H(9) 3.379 4_555
H(14) H(16) 3.054 4_565
H(15) O(3) 2.954 2_755
H(15) O(8) 1.968 2_755
H(15) N(8) 3.339 4_555
H(15) C(20) 3.003 2_755
H(15) H(10) 2.702 4_555
H(15) H(20) 2.945 2_755
H(15) H(21) 3.497 2_755
H(15) H(21) 3.432 4_555
H(16) Cl(3) 3.270 1_565
H(16) C(14) 3.472 4_564
H(16) C(21) 3.266 7_655
H(16) H(13) 2.862 4_564
H(16) H(14) 3.054 4_564
H(16) H(22) 2.381 7_655
H(17) O(2) 3.395 4_565
H(17) O(4) 2.821 6_655
H(17) C(8) 3.391 1_565
H(17) C(21) 3.504 7_655
H(17) H(8) 2.572 1_565
H(17) H(22) 2.896 7_655
H(18) Cl(1) 3.335 7_655
H(18) O(2) 3.364 4_565
H(18) C(3) 3.481 .
H(18) C(4) 3.196 .
H(18) C(5) 3.183 .
H(18) H(4) 3.271 .
H(18) H(11) 3.392 .
H(18) H(13) 3.383 4_564
H(18) H(22) 3.072 7_655
H(19) Cl(1) 3.209 .
H(19) O(1) 3.333 .
H(19) O(5) 3.346 7_655
H(19) N(2) 3.140 .
H(19) N(6) 3.007 4_554
H(19) C(1) 3.476 .
H(19) C(7) 3.260 4_554
H(19) C(8) 3.509 4_554
H(19) H(2) 3.098 .
H(19) H(6) 3.465 4_554
H(19) H(7) 3.021 4_554
H(19) H(10) 3.490 3_755
H(20) N(1) 3.424 .
H(20) N(2) 3.416 .
H(20) N(7) 3.128 .
H(20) N(8) 3.182 .
H(20) N(12) 3.576 2_755
H(20) C(1) 3.237 .
H(20) C(10) 3.179 .
H(20) C(11) 3.236 .
H(20) C(12) 3.108 .
H(20) H(1) 3.466 .
H(20) H(10) 3.594 .
H(20) H(10) 3.509 3_755
H(20) H(15) 2.945 2_755
H(21) Cl(3) 3.561 .
H(21) N(8) 3.411 3_755
H(21) N(11) 3.314 4_554
H(21) N(12) 3.114 4_554
H(21) C(7) 3.572 4_554
H(21) C(16) 3.397 4_554
H(21) C(17) 3.290 4_554
H(21) C(18) 3.122 4_554
H(21) H(10) 2.739 3_755
H(21) H(15) 3.497 2_755
H(21) H(15) 3.432 4_554
H(22) Cl(3) 2.880 7_645
H(22) C(19) 2.935 7_655
H(22) C(21) 3.443 7_645
H(22) H(13) 3.375 6_645
H(22) H(16) 2.381 7_655
H(22) H(17) 2.896 7_655
H(22) H(18) 3.072 7_655
H(22) H(22) 3.180 7_645

loop_
_geom_torsion_atom_site_label_1
_geom_torsion_atom_site_label_2
_geom_torsion_atom_site_label_3
_geom_torsion_atom_site_label_4
_geom_torsion
_geom_torsion_site_symmetry_3
_geom_torsion_site_symmetry_4
N(1) Zn(1) N(3) C(4) -4.7(3) . .
N(1) Zn(1) N(3) C(6) 175.3(6) . .
N(3) Zn(1) N(1) C(1) 175.8(6) . .
N(3) Zn(1) N(1) C(3) 6.8(3) . .
N(1) Zn(1) N(5) C(7) -91.8(5) . .
N(1) Zn(1) N(5) C(9) 93.8(3) . .
N(5) Zn(1) N(1) C(1) 6.9(6) . .
N(5) Zn(1) N(1) C(3) -162.2(3) . .
N(1) Zn(1) N(7) C(10) -97.8(3) . .
N(1) Zn(1) N(7) C(12) 80.7(5) . .
N(7) Zn(1) N(1) C(1) 84.7(6) . .
N(7) Zn(1) N(1) C(3) -84.4(3) . .
N(1) Zn(1) N(9) C(13) -2.9(6) . .
N(1) Zn(1) N(9) C(15) -169.6(4) . .
N(9) Zn(1) N(1) C(1) -93.4(6) . .
N(9) Zn(1) N(1) C(3) 97.6(3) . .
N(1) Zn(1) N(11) C(16) 50.8(13) . .
N(1) Zn(1) N(11) C(18) -132.4(10) . .
N(11) Zn(1) N(1) C(1) -142.8(10) . .
N(11) Zn(1) N(1) C(3) 48.1(13) . .
N(3) Zn(1) N(5) C(7) -150.5(6) . .
N(3) Zn(1) N(5) C(9) 35.0(9) . .
N(5) Zn(1) N(3) C(4) 55.7(8) . .
N(5) Zn(1) N(3) C(6) -124.4(8) . .
N(3) Zn(1) N(7) C(10) -176.2(3) . .
N(3) Zn(1) N(7) C(12) 2.3(5) . .
N(7) Zn(1) N(3) C(4) 86.2(3) . .
N(7) Zn(1) N(3) C(6) -93.9(6) . .
N(3) Zn(1) N(9) C(13) 75.6(6) . .
N(3) Zn(1) N(9) C(15) -91.1(4) . .
N(9) Zn(1) N(3) C(4) -101.1(3) . .
N(9) Zn(1) N(3) C(6) 78.8(6) . .
N(3) Zn(1) N(11) C(16) 91.3(3) . .
N(3) Zn(1) N(11) C(18) -91.9(6) . .
N(11) Zn(1) N(3) C(4) -178.6(3) . .
N(11) Zn(1) N(3) C(6) 1.3(6) . .
N(5) Zn(1) N(7) C(10) -2.8(3) . .
N(5) Zn(1) N(7) C(12) 175.8(5) . .
N(7) Zn(1) N(5) C(7) 178.2(5) . .
N(7) Zn(1) N(5) C(9) 3.8(3) . .
N(5) Zn(1) N(9) C(13) -99.4(6) . .
N(5) Zn(1) N(9) C(15) 94.0(4) . .
N(9) Zn(1) N(5) C(7) 5.9(5) . .
N(9) Zn(1) N(5) C(9) -168.5(3) . .
N(5) Zn(1) N(11) C(16) -99.0(3) . .
N(5) Zn(1) N(11) C(18) 77.8(6) . .
N(11) Zn(1) N(5) C(7) 83.6(5) . .
N(11) Zn(1) N(5) C(9) -90.8(3) . .
N(7) Zn(1) N(9) C(13) -168.9(10) . .
N(7) Zn(1) N(9) C(15) 24.4(14) . .
N(9) Zn(1) N(7) C(10) 68.2(13) . .
N(9) Zn(1) N(7) C(12) -113.2(12) . .
N(7) Zn(1) N(11) C(16) -176.9(3) . .
N(7) Zn(1) N(11) C(18) -0.1(4) . .
N(11) Zn(1) N(7) C(10) 88.9(3) . .
N(11) Zn(1) N(7) C(12) -92.5(5) . .
N(9) Zn(1) N(11) C(16) 0.1(3) . .
N(9) Zn(1) N(11) C(18) 176.9(6) . .
N(11) Zn(1) N(9) C(13) 169.9(6) . .
N(11) Zn(1) N(9) C(15) 3.3(3) . .
Zn(1) N(1) C(1) N(2) -170.0(4) . .
Zn(1) N(1) C(3) C(2) 173.2(3) . .
Zn(1) N(1) C(3) C(4) -8.1(6) . .
C(1) N(1) C(3) C(2) 0.5(6) . .
C(1) N(1) C(3) C(4) 179.2(5) . .
C(3) N(1) C(1) N(2) -0.4(6) . .
C(1) N(2) C(2) C(3) 0.2(5) . .
C(2) N(2) C(1) N(1) 0.2(5) . .
Zn(1) N(3) C(4) C(3) 1.9(6) . .
Zn(1) N(3) C(4) C(5) -179.5(4) . .
Zn(1) N(3) C(6) N(4) 179.5(4) . .
Zn(1) N(3) C(6) C(6) -1.7(10) . 2_755
C(4) N(3) C(6) N(4) -0.6(6) . .
C(4) N(3) C(6) C(6) 178.2(5) . 2_755
C(6) N(3) C(4) C(3) -178.0(5) . .
C(6) N(3) C(4) C(5) 0.6(6) . .
C(5) N(4) C(6) N(3) 0.5(7) . .
C(5) N(4) C(6) C(6) -178.4(5) . 2_755
C(6) N(4) C(5) C(4) -0.1(5) . .
Zn(1) N(5) C(7) N(6) -174.9(3) . .
Zn(1) N(5) C(9) C(8) 176.4(3) . .
Zn(1) N(5) C(9) C(10) -4.3(5) . .
C(7) N(5) C(9) C(8) 0.1(4) . .
C(7) N(5) C(9) C(10) 179.4(4) . .
C(9) N(5) C(7) N(6) -0.2(5) . .
C(7) N(6) C(8) C(9) -0.0(5) . .
C(8) N(6) C(7) N(5) 0.1(5) . .
Zn(1) N(7) C(10) C(9) 1.5(5) . .
Zn(1) N(7) C(10) C(11) 179.8(3) . .
Zn(1) N(7) C(12) N(8) -179.1(3) . .
Zn(1) N(7) C(12) C(18) -2.1(9) . 2_755
C(10) N(7) C(12) N(8) -0.5(5) . .
C(10) N(7) C(12) C(18) 176.5(4) . 2_755
C(12) N(7) C(10) C(9) -177.6(4) . .
C(12) N(7) C(10) C(11) 0.7(5) . .
C(11) N(8) C(12) N(7) 0.2(5) . .
C(11) N(8) C(12) C(18) -177.1(4) . 2_755
C(12) N(8) C(11) C(10) 0.2(5) . .
Zn(1) N(9) C(13) N(10) -168.3(4) . .
Zn(1) N(9) C(15) C(14) 171.0(4) . .
Zn(1) N(9) C(15) C(16) -6.2(6) . .
C(13) N(9) C(15) C(14) 0.2(6) . .
C(13) N(9) C(15) C(16) -177.0(5) . .
C(15) N(9) C(13) N(10) -0.8(6) . .
C(13) N(10) C(14) C(15) -0.8(7) . .
C(14) N(10) C(13) N(9) 1.0(7) . .
Zn(1) N(11) C(16) C(15) -3.5(6) . .
Zn(1) N(11) C(16) C(17) 178.2(4) . .
Zn(1) N(11) C(18) N(12) -177.3(4) . .
Zn(1) N(11) C(18) C(12) -0.1(8) . 2_755
C(16) N(11) C(18) N(12) -0.4(6) . .
C(16) N(11) C(18) C(12) 176.9(5) . 2_755
C(18) N(11) C(16) C(15) 178.6(5) . .
C(18) N(11) C(16) C(17) 0.3(6) . .
C(17) N(12) C(18) N(11) 0.3(6) . .
C(17) N(12) C(18) C(12) -177.1(5) . 2_755
C(18) N(12) C(17) C(16) -0.2(5) . .
N(2) C(2) C(3) N(1) -0.4(6) . .
N(2) C(2) C(3) C(4) -178.9(6) . .
N(1) C(3) C(4) N(3) 4.1(7) . .
N(1) C(3) C(4) C(5) -174.0(6) . .
C(2) C(3) C(4) N(3) -177.5(6) . .
C(2) C(3) C(4) C(5) 4.3(12) . .
N(3) C(4) C(5) N(4) -0.3(6) . .
C(3) C(4) C(5) N(4) 177.9(6) . .
N(3) C(6) C(6) N(3) 88.3(8) 2_755 2_755
N(3) C(6) C(6) N(4) -93.0(7) 2_755 2_755
N(4) C(6) C(6) N(3) -93.0(7) 2_755 2_755
N(4) C(6) C(6) N(4) 85.7(8) 2_755 2_755
N(6) C(8) C(9) N(5) -0.1(4) . .
N(6) C(8) C(9) C(10) -179.2(5) . .
N(5) C(9) C(10) N(7) 1.8(7) . .
N(5) C(9) C(10) C(11) -176.0(5) . .
C(8) C(9) C(10) N(7) -179.1(5) . .
C(8) C(9) C(10) C(11) 3.1(10) . .
N(7) C(10) C(11) N(8) -0.5(6) . .
C(9) C(10) C(11) N(8) 177.4(5) . .
N(7) C(12) C(18) N(11) 83.8(7) 2_755 2_755
N(7) C(12) C(18) N(12) -99.3(6) 2_755 2_755
N(8) C(12) C(18) N(11) -99.5(6) 2_755 2_755
N(8) C(12) C(18) N(12) 77.5(6) 2_755 2_755
N(10) C(14) C(15) N(9) 0.3(7) . .
N(10) C(14) C(15) C(16) 177.0(6) . .
N(9) C(15) C(16) N(11) 6.5(7) . .
N(9) C(15) C(16) C(17) -175.6(6) . .
C(14) C(15) C(16) N(11) -169.9(6) . .
C(14) C(15) C(16) C(17) 7.9(12) . .
N(11) C(16) C(17) N(12) -0.1(5) . .
C(15) C(16) C(17) N(12) -178.1(6) . .
